data_4334765
loop_
_publ_author_name
'A. L. Johnson'
'A. J. Kingsley'
'G. Kociok-K\"ohn'
'K. C. Molloy'
'A. L. Sudlow'

_publ_section_title
;
 Inorganic and Organozinc Fluorocarboxylates: Synthesis, Structure and
 Materials Chemistry
;
_journal_name_full 'Inorganic Chemistry'
_journal_page_first 5515
_journal_page_last 5526
_journal_paper_doi 10.1021/ic400420h
_journal_volume 52
_journal_year 2013
_chemical_formula_moiety 'C11 H21 F5 N2 O2 Zn'
_chemical_formula_sum 'C11 H21 F5 N2 O2 Zn'
_chemical_formula_weight 373.67
_chemical_name_systematic
;
 ?
;
_space_group_IT_number 14
_symmetry_cell_setting monoclinic
_symmetry_space_group_name_Hall '-P 2yn'
_symmetry_space_group_name_H-M 'P 1 21/n 1'
_atom_sites_solution_hydrogens geom
_atom_sites_solution_primary direct
_atom_sites_solution_secondary difmap
_audit_creation_method SHELXL-97
_cell_angle_alpha 90.00
_cell_angle_beta 109.4870(10)
_cell_angle_gamma 90.00
_cell_formula_units_Z 4
_cell_length_a 8.5671(2)
_cell_length_b 15.6795(5)
_cell_length_c 12.7444(3)
_cell_measurement_reflns_used 43730
_cell_measurement_temperature 150(2)
_cell_measurement_theta_max 27.485
_cell_measurement_theta_min 2.910
_cell_volume 1613.86(7)
_computing_cell_refinement 'HKL Scalepack (Otwinski & Minor, 1997)'
_computing_data_collection 'Collect (Nonius BV, 1997-2000)'
_computing_data_reduction
;
 DENZO-SCALEPACK Z. Otwinowski and W. Minor, " 
 Processing of x-ray Diffraction Data Collected in Oscillation Mode ", 
 Methods in Enzymology, Volume 276: Macromolecular Crystallography, 
 part A, p.307-326, 1997,C.W. Carter, Jr. & R. M. Sweet, Eds., Academic Press.
;
_computing_molecular_graphics 'ORTEP3 for Windows - Farrugia, L. J. J. Appl. Crystallogr. 1997, 30, 565'
_computing_publication_material
;
 'WinGX publication routines, Farrugia, 
 L. J., J. Appl. Crystallogr., 1999, 32, 837-838
;
_computing_structure_refinement
;
 SHELXL97 -Program for Crystal Structure Analysis (Release 97-2). 
 Sheldrick, G.M., Institut f\"ur Anorganische Chemie der Universit\"at, 
 Tammanstrasse 4, D-3400 G\"ottingen, Germany, 1998 
;
_computing_structure_solution
; 
 SIR97- Altomare A., Burla M.C., Camalli M., Cascarano G.L., Giacovazzo C. , 
 Guagliardi A., Moliterni A.G.G., Polidori G.,Spagna R. 
 (1999) J. Appl. Cryst. 32, 115-119
;
_diffrn_ambient_temperature 150(2)
_diffrn_measured_fraction_theta_full 0.992
_diffrn_measured_fraction_theta_max 0.992
_diffrn_measurement_device_type 'Nonius Kappa CCD'
_diffrn_measurement_method '212 1.5 degree images with \w scans'
_diffrn_radiation_monochromator graphite
_diffrn_radiation_source 'fine-focus sealed tube'
_diffrn_radiation_type MoK\a
_diffrn_radiation_wavelength 0.71073
_diffrn_reflns_av_R_equivalents 0.0376
_diffrn_reflns_av_sigmaI/netI 0.0258
_diffrn_reflns_limit_h_max 10
_diffrn_reflns_limit_h_min -11
_diffrn_reflns_limit_k_max 20
_diffrn_reflns_limit_k_min -20
_diffrn_reflns_limit_l_max 16
_diffrn_reflns_limit_l_min -16
_diffrn_reflns_number 20503
_diffrn_reflns_theta_full 27.49
_diffrn_reflns_theta_max 27.49
_diffrn_reflns_theta_min 4.35
_diffrn_standards_decay_% 0
_diffrn_standards_number 0
_exptl_absorpt_coefficient_mu 1.577
_exptl_absorpt_correction_T_max 0.6939
_exptl_absorpt_correction_T_min 0.5712
_exptl_absorpt_correction_type multi-scan
_exptl_absorpt_process_details
;
 multi-scan from symmetry-related measurements 
 Sortav (Blessing 1995)
;
_exptl_crystal_colour colourless
_exptl_crystal_density_diffrn 1.538
_exptl_crystal_description prism
_exptl_crystal_F_000 768
_exptl_crystal_size_max 0.40
_exptl_crystal_size_mid 0.35
_exptl_crystal_size_min 0.25
_refine_diff_density_max 0.384
_refine_diff_density_min -0.372
_refine_diff_density_rms 0.055
_refine_ls_extinction_method none
_refine_ls_goodness_of_fit_ref 1.084
_refine_ls_hydrogen_treatment constr
_refine_ls_matrix_type full
_refine_ls_number_parameters 195
_refine_ls_number_reflns 3677
_refine_ls_number_restraints 0
_refine_ls_restrained_S_all 1.084
_refine_ls_R_factor_all 0.0381
_refine_ls_R_factor_gt 0.0303
_refine_ls_shift/su_max 0.000
_refine_ls_shift/su_mean 0.000
_refine_ls_structure_factor_coef Fsqd
_refine_ls_weighting_details 'calc w=1/[\s^2^(Fo^2^)+(0.0294P)^2^+1.0089P] where P=(Fo^2^+2Fc^2^)/3'
_refine_ls_weighting_scheme calc
_refine_ls_wR_factor_gt 0.0712
_refine_ls_wR_factor_ref 0.0769
_reflns_number_gt 3177
_reflns_number_total 3677
_reflns_threshold_expression >2sigma(I)
_cod_data_source_file ic400420h_si_001_6.cif
_cod_data_source_block k10kcm16
_cod_database_code 4334765

loop_
_symmetry_equiv_pos_as_xyz
'x, y, z'
'-x+1/2, y+1/2, -z+1/2'
'-x, -y, -z'
'x-1/2, -y-1/2, z-1/2'

loop_
_atom_site_label
_atom_site_type_symbol
_atom_site_fract_x
_atom_site_fract_y
_atom_site_fract_z
_atom_site_U_iso_or_equiv
_atom_site_adp_type
_atom_site_occupancy
_atom_site_symmetry_multiplicity
_atom_site_calc_flag
_atom_site_refinement_flags
Zn Zn 0.46876(3) 0.310782(13) 0.079787(17) 0.02816(8) Uani 1 1 d .
F1 F 0.09672(16) 0.06252(9) 0.09319(15) 0.0606(4) Uani 1 1 d .
F2 F 0.2485(2) 0.07811(10) 0.26615(13) 0.0681(5) Uani 1 1 d .
F3 F 0.3254(2) -0.05801(9) 0.17159(15) 0.0632(4) Uani 1 1 d .
F4 F 0.52139(18) 0.03433(10) 0.21162(16) 0.0672(5) Uani 1 1 d .
F5 F 0.3661(2) 0.01753(10) 0.04222(13) 0.0632(4) Uani 1 1 d .
O1 O 0.40531(17) 0.19180(8) 0.10839(13) 0.0352(3) Uani 1 1 d .
O2 O 0.1841(2) 0.23242(11) 0.15249(18) 0.0555(5) Uani 1 1 d .
N1 N 0.7070(2) 0.27840(12) 0.07180(16) 0.0402(4) Uani 1 1 d .
N2 N 0.6028(2) 0.34958(11) 0.24668(13) 0.0325(3) Uani 1 1 d .
C1 C 0.2803(2) 0.18072(12) 0.13822(17) 0.0321(4) Uani 1 1 d .
C2 C 0.2485(2) 0.08652(13) 0.16109(17) 0.0347(4) Uani 1 1 d .
C3 C 0.3677(3) 0.01986(14) 0.14648(19) 0.0423(5) Uani 1 1 d .
C4 C 0.7436(3) 0.18684(16) 0.0843(3) 0.0697(10) Uani 1 1 d .
H4A H 0.8576 0.1769 0.0867 0.105 Uiso 1 1 calc R
H4B H 0.6670 0.1560 0.0211 0.105 Uiso 1 1 calc R
H4C H 0.7305 0.1664 0.1536 0.105 Uiso 1 1 calc R
C5 C 0.7229(4) 0.3092(2) -0.0342(2) 0.0717(9) Uani 1 1 d .
H5A H 0.8362 0.2996 -0.0336 0.107 Uiso 1 1 calc R
H5B H 0.6978 0.3704 -0.0425 0.107 Uiso 1 1 calc R
H5C H 0.6452 0.2782 -0.0966 0.107 Uiso 1 1 calc R
C6 C 0.8232(3) 0.32757(16) 0.1650(2) 0.0444(5) Uani 1 1 d .
H6A H 0.8219 0.3883 0.1433 0.053 Uiso 1 1 calc R
H6B H 0.9371 0.3056 0.1808 0.053 Uiso 1 1 calc R
C7 C 0.7753(3) 0.32047(15) 0.26813(19) 0.0411(5) Uani 1 1 d .
H7A H 0.7861 0.2604 0.2935 0.049 Uiso 1 1 calc R
H7B H 0.8515 0.3555 0.3282 0.049 Uiso 1 1 calc R
C8 C 0.5967(3) 0.44382(14) 0.2513(2) 0.0461(5) Uani 1 1 d .
H8A H 0.4817 0.4623 0.2348 0.069 Uiso 1 1 calc R
H8B H 0.6411 0.4682 0.1962 0.069 Uiso 1 1 calc R
H8C H 0.6632 0.4633 0.3258 0.069 Uiso 1 1 calc R
C9 C 0.5378(3) 0.31332(19) 0.33108(19) 0.0528(6) Uani 1 1 d .
H9A H 0.6042 0.3340 0.4051 0.079 Uiso 1 1 calc R
H9B H 0.5437 0.2509 0.3295 0.079 Uiso 1 1 calc R
H9C H 0.4223 0.3310 0.3146 0.079 Uiso 1 1 calc R
C10 C 0.3281(3) 0.39493(14) -0.02520(18) 0.0415(5) Uani 1 1 d .
H10A H 0.3963 0.4458 -0.0257 0.050 Uiso 1 1 calc R
H10B H 0.2931 0.3700 -0.1009 0.050 Uiso 1 1 calc R
C11 C 0.1748(3) 0.42381(18) -0.0011(2) 0.0588(7) Uani 1 1 d .
H11A H 0.1030 0.3746 -0.0039 0.088 Uiso 1 1 calc R
H11B H 0.1149 0.4658 -0.0570 0.088 Uiso 1 1 calc R
H11C H 0.2072 0.4497 0.0730 0.088 Uiso 1 1 calc R

loop_
_atom_site_aniso_label
_atom_site_aniso_U_11
_atom_site_aniso_U_22
_atom_site_aniso_U_33
_atom_site_aniso_U_23
_atom_site_aniso_U_13
_atom_site_aniso_U_12
Zn 0.02739(12) 0.02778(13) 0.03114(12) 0.00056(8) 0.01221(9) -0.00162(8)
F1 0.0327(7) 0.0486(8) 0.0920(11) -0.0008(8) 0.0093(7) -0.0121(6)
F2 0.1197(14) 0.0523(9) 0.0538(9) 0.0064(7) 0.0576(10) -0.0004(9)
F3 0.0783(11) 0.0288(7) 0.0880(11) 0.0094(7) 0.0351(9) -0.0006(7)
F4 0.0399(8) 0.0520(9) 0.0965(12) 0.0167(8) 0.0052(8) 0.0096(6)
F5 0.0944(12) 0.0472(8) 0.0658(9) -0.0124(7) 0.0506(9) -0.0029(8)
O1 0.0300(7) 0.0295(7) 0.0508(8) 0.0041(6) 0.0196(6) -0.0014(5)
O2 0.0435(9) 0.0384(9) 0.0990(14) 0.0063(9) 0.0431(9) 0.0068(7)
N1 0.0328(9) 0.0438(10) 0.0525(11) -0.0145(8) 0.0253(8) -0.0088(7)
N2 0.0315(8) 0.0368(9) 0.0306(8) 0.0007(7) 0.0123(6) 0.0021(7)
C1 0.0269(9) 0.0319(10) 0.0391(10) 0.0022(8) 0.0130(8) -0.0011(7)
C2 0.0354(10) 0.0353(10) 0.0369(10) 0.0020(8) 0.0168(8) -0.0040(8)
C3 0.0471(12) 0.0300(10) 0.0509(13) 0.0038(9) 0.0178(10) 0.0003(9)
C4 0.0400(13) 0.0465(15) 0.133(3) -0.0307(16) 0.0425(16) -0.0015(11)
C5 0.0619(17) 0.112(3) 0.0599(17) -0.0218(16) 0.0451(15) -0.0276(17)
C6 0.0284(10) 0.0494(13) 0.0589(14) -0.0105(10) 0.0193(10) -0.0070(9)
C7 0.0298(10) 0.0444(12) 0.0443(12) 0.0016(9) 0.0060(9) 0.0028(8)
C8 0.0509(13) 0.0394(12) 0.0443(12) -0.0115(9) 0.0108(10) 0.0047(10)
C9 0.0520(14) 0.0791(18) 0.0304(10) 0.0047(11) 0.0180(10) -0.0079(12)
C10 0.0459(12) 0.0376(11) 0.0365(10) 0.0043(9) 0.0077(9) -0.0039(9)
C11 0.0561(15) 0.0547(15) 0.0577(15) 0.0064(12) 0.0083(12) 0.0205(12)

loop_
_atom_type_symbol
_atom_type_description
_atom_type_scat_dispersion_real
_atom_type_scat_dispersion_imag
_atom_type_scat_source
C C 0.0033 0.0016 'International Tables Vol C Tables 4.2.6.8 and 6.1.1.4'
H H 0.0000 0.0000 'International Tables Vol C Tables 4.2.6.8 and 6.1.1.4'
N N 0.0061 0.0033 'International Tables Vol C Tables 4.2.6.8 and 6.1.1.4'
O O 0.0106 0.0060 'International Tables Vol C Tables 4.2.6.8 and 6.1.1.4'
F F 0.0171 0.0103 'International Tables Vol C Tables 4.2.6.8 and 6.1.1.4'
Zn Zn 0.2839 1.4301 'International Tables Vol C Tables 4.2.6.8 and 6.1.1.4'

loop_
_geom_angle_atom_site_label_1
_geom_angle_atom_site_label_2
_geom_angle_atom_site_label_3
_geom_angle
C10 Zn O1 126.98(8)
C10 Zn N1 120.15(9)
O1 Zn N1 96.22(6)
C10 Zn N2 119.12(8)
O1 Zn N2 99.87(6)
N1 Zn N2 84.86(6)
C1 O1 Zn 119.36(12)
C4 N1 C5 109.7(2)
C4 N1 C6 111.0(2)
C5 N1 C6 108.57(19)
C4 N1 Zn 113.55(14)
C5 N1 Zn 110.17(17)
C6 N1 Zn 103.55(12)
C9 N2 C8 109.13(18)
C9 N2 C7 109.97(18)
C8 N2 C7 110.27(17)
C9 N2 Zn 113.92(14)
C8 N2 Zn 107.97(13)
C7 N2 Zn 105.50(12)
O2 C1 O1 129.85(19)
O2 C1 C2 116.00(17)
O1 C1 C2 114.14(16)
F2 C2 F1 106.89(17)
F2 C2 C3 106.16(17)
F1 C2 C3 105.84(17)
F2 C2 C1 109.85(17)
F1 C2 C1 109.71(16)
C3 C2 C1 117.80(16)
F4 C3 F5 108.0(2)
F4 C3 F3 107.35(19)
F5 C3 F3 107.50(19)
F4 C3 C2 112.07(19)
F5 C3 C2 111.13(18)
F3 C3 C2 110.56(18)
N1 C4 H4A 109.5
N1 C4 H4B 109.5
H4A C4 H4B 109.5
N1 C4 H4C 109.5
H4A C4 H4C 109.5
H4B C4 H4C 109.5
N1 C5 H5A 109.5
N1 C5 H5B 109.5
H5A C5 H5B 109.5
N1 C5 H5C 109.5
H5A C5 H5C 109.5
H5B C5 H5C 109.5
N1 C6 C7 110.75(17)
N1 C6 H6A 109.5
C7 C6 H6A 109.5
N1 C6 H6B 109.5
C7 C6 H6B 109.5
H6A C6 H6B 108.1
N2 C7 C6 111.19(17)
N2 C7 H7A 109.4
C6 C7 H7A 109.4
N2 C7 H7B 109.4
C6 C7 H7B 109.4
H7A C7 H7B 108.0
N2 C8 H8A 109.5
N2 C8 H8B 109.5
H8A C8 H8B 109.5
N2 C8 H8C 109.5
H8A C8 H8C 109.5
H8B C8 H8C 109.5
N2 C9 H9A 109.5
N2 C9 H9B 109.5
H9A C9 H9B 109.5
N2 C9 H9C 109.5
H9A C9 H9C 109.5
H9B C9 H9C 109.5
C11 C10 Zn 115.90(16)
C11 C10 H10A 108.3
Zn C10 H10A 108.3
C11 C10 H10B 108.3
Zn C10 H10B 108.3
H10A C10 H10B 107.4
C10 C11 H11A 109.5
C10 C11 H11B 109.5
H11A C11 H11B 109.5
C10 C11 H11C 109.5
H11A C11 H11C 109.5
H11B C11 H11C 109.5

loop_
_geom_bond_atom_site_label_1
_geom_bond_atom_site_label_2
_geom_bond_distance
Zn C10 1.977(2)
Zn O1 2.0102(13)
Zn N1 2.1388(17)
Zn N2 2.1409(16)
F1 C2 1.353(2)
F2 C2 1.345(2)
F3 C3 1.342(2)
F4 C3 1.321(3)
F5 C3 1.325(3)
O1 C1 1.262(2)
O2 C1 1.213(2)
N1 C4 1.467(3)
N1 C5 1.483(3)
N1 C6 1.486(3)
N2 C9 1.480(3)
N2 C8 1.480(3)
N2 C7 1.482(3)
C1 C2 1.547(3)
C2 C3 1.516(3)
C4 H4A 0.9800
C4 H4B 0.9800
C4 H4C 0.9800
C5 H5A 0.9800
C5 H5B 0.9800
C5 H5C 0.9800
C6 C7 1.506(3)
C6 H6A 0.9900
C6 H6B 0.9900
C7 H7A 0.9900
C7 H7B 0.9900
C8 H8A 0.9800
C8 H8B 0.9800
C8 H8C 0.9800
C9 H9A 0.9800
C9 H9B 0.9800
C9 H9C 0.9800
C10 C11 1.514(3)
C10 H10A 0.9900
C10 H10B 0.9900
C11 H11A 0.9800
C11 H11B 0.9800
C11 H11C 0.9800
